data_7124389
loop_
_publ_author_name
'Murray, Keith S.'
'Phonsri, Wasinee'
'Jameson, Guy N. L.'
'Lewis, Barnaby'

_publ_section_title
;
 Double Spin Crossovers: A New Double Salt Strategy to Improve Magnetic
 and Memory Properties
;
_journal_name_full 'Chemical Communications'
_journal_paper_doi 10.1039/C9CC07416C
_journal_year 2019
_chemical_formula_moiety 'C26 H32 Fe N12, C24 H16 Fe N4 O4, Cl O4, 2(C2 H3 N)'
_chemical_formula_sum 'C54 H54 Cl Fe2 N18 O8'
_chemical_formula_weight 1230.30
_chemical_name_common '[Fe(3,5 Me2TPM)(TPM)][Fe(azp)2]ClO4 2MeCN'
_space_group_crystal_system monoclinic
_space_group_IT_number 14
_space_group_name_Hall '-P 2ybc'
_space_group_name_H-M_alt 'P 1 21/c 1'
_symmetry_space_group_name_Hall '-P 2ybc'
_symmetry_space_group_name_H-M 'P 1 21/c 1'
_atom_sites_solution_hydrogens geom
_audit_creation_date 2018-12-12
_audit_creation_method
;
Olex2 1.2
(compiled 2018.05.29 svn.r3508 for OlexSys, GUI svn.r5506)
;
_audit_update_record
;
2019-05-22 deposited with the CCDC.    2019-10-28 downloaded from the CCDC.
;
_cell_angle_alpha 90
_cell_angle_beta 101.230(5)
_cell_angle_gamma 90
_cell_formula_units_Z 4
_cell_length_a 17.2097(8)
_cell_length_b 10.5679(3)
_cell_length_c 32.232(2)
_cell_measurement_reflns_used 15134
_cell_measurement_temperature 299.99(11)
_cell_measurement_theta_max 28.6970
_cell_measurement_theta_min 2.9800
_cell_volume 5749.8(5)
_computing_cell_refinement 'CrysAlisPro 1.171.39.46 (Rigaku OD, 2018)'
_computing_data_collection 'CrysAlisPro 1.171.39.46 (Rigaku OD, 2018)'
_computing_data_reduction 'CrysAlisPro 1.171.39.46 (Rigaku OD, 2018)'
_computing_molecular_graphics 'Olex2 (Dolomanov et al., 2009)'
_computing_publication_material 'Olex2 (Dolomanov et al., 2009)'
_computing_structure_refinement 'ShelXL (Sheldrick, 2015)'
_diffrn_ambient_environment air
_diffrn_ambient_temperature 299.99(11)
_diffrn_detector 'CCD plate'
_diffrn_detector_type HyPix
_diffrn_measured_fraction_theta_full 0.994
_diffrn_measured_fraction_theta_max 0.849
_diffrn_measurement_details
;
List of Runs (angles in degrees, time in seconds):

  # Type    Start    End  Width  t~exp~   \w     \q     \k     \f   Frames
#--------------------------------------------------------------------------
  1  \w     28.00  54.00   0.50   15.64    --  -12.80  38.00 -30.00   52
  2  \w    -26.00  59.00   0.50   15.64    --  -12.80  60.00 -89.00  170
  3  \w     50.00  77.00   0.50   15.64    --   11.70 178.00 120.00   54
  4  \w    -81.00   3.00   0.50   15.64    --  -12.80 -60.00 131.00  168
  5  \w    -11.00  15.00   0.50   15.64    --  -12.80 -99.00  90.00   52
  6  \w    -87.00 -30.00   0.50   15.64    --  -12.80 -19.00   0.00  114
  7  \w    -14.00  12.00   0.50   15.64    --  -12.80 -99.00-180.00   52
;
_diffrn_measurement_device 'four-circle diffractometer'
_diffrn_measurement_device_type 'XtaLAB Synergy, Dualflex, HyPix'
_diffrn_measurement_method '\w scans'
_diffrn_orient_matrix_type 'CrysAlisPro convention (1999,Acta A55,543-557)'
_diffrn_orient_matrix_UB_11 0.0315632000
_diffrn_orient_matrix_UB_12 -0.0441834000
_diffrn_orient_matrix_UB_13 0.0022028000
_diffrn_orient_matrix_UB_21 -0.0068569000
_diffrn_orient_matrix_UB_22 -0.0172764000
_diffrn_orient_matrix_UB_23 0.0202564000
_diffrn_orient_matrix_UB_31 -0.0268620000
_diffrn_orient_matrix_UB_32 -0.0474310000
_diffrn_orient_matrix_UB_33 -0.0094342000
_diffrn_radiation_monochromator mirror
_diffrn_radiation_probe x-ray
_diffrn_radiation_type MoK\a
_diffrn_radiation_wavelength 0.71073
_diffrn_reflns_av_R_equivalents 0.0765
_diffrn_reflns_av_unetI/netI 0.0912
_diffrn_reflns_Laue_measured_fraction_full 0.994
_diffrn_reflns_Laue_measured_fraction_max 0.849
_diffrn_reflns_limit_h_max 26
_diffrn_reflns_limit_h_min -16
_diffrn_reflns_limit_k_max 16
_diffrn_reflns_limit_k_min -15
_diffrn_reflns_limit_l_max 42
_diffrn_reflns_limit_l_min -49
_diffrn_reflns_number 66647
_diffrn_reflns_point_group_measured_fraction_full 0.994
_diffrn_reflns_point_group_measured_fraction_max 0.849
_diffrn_reflns_theta_full 27.500
_diffrn_reflns_theta_max 33.558
_diffrn_reflns_theta_min 2.298
_diffrn_source 'micro-focus sealed X-ray tube'
_diffrn_source_type 'PhotonJet (Mo) X-ray Source'
_exptl_absorpt_coefficient_mu 0.621
_exptl_absorpt_correction_T_max 1.00000
_exptl_absorpt_correction_T_min 0.21322
_exptl_absorpt_correction_type multi-scan
_exptl_absorpt_process_details
;
CrysAlisPro 1.171.39.46 (Rigaku Oxford Diffraction, 2018)
Empirical absorption correction using spherical harmonics,
 implemented in SCALE3 ABSPACK scaling algorithm.
;
_exptl_crystal_colour Black
_exptl_crystal_density_diffrn 1.421
_exptl_crystal_description Plate
_exptl_crystal_F_000 2548
_exptl_crystal_preparation 'Magnetic properties'
_exptl_crystal_recrystallization_method 'Vapour deposition'
_exptl_crystal_size_max 0.05
_exptl_crystal_size_mid 0.03
_exptl_crystal_size_min 0.01
_refine_diff_density_max 0.649
_refine_diff_density_min -0.469
_refine_diff_density_rms 0.057
_refine_ls_extinction_method none
_refine_ls_goodness_of_fit_ref 1.011
_refine_ls_hydrogen_treatment constr
_refine_ls_matrix_type full
_refine_ls_number_parameters 794
_refine_ls_number_reflns 19255
_refine_ls_number_restraints 3
_refine_ls_restrained_S_all 1.011
_refine_ls_R_factor_all 0.1453
_refine_ls_R_factor_gt 0.0593
_refine_ls_shift/su_max 0.002
_refine_ls_shift/su_mean 0.000
_refine_ls_structure_factor_coef Fsqd
_refine_ls_weighting_details 'w=1/[\s^2^(Fo^2^)+(0.0840P)^2^] where P=(Fo^2^+2Fc^2^)/3'
_refine_ls_weighting_scheme calc
_refine_ls_wR_factor_gt 0.1528
_refine_ls_wR_factor_ref 0.1878
_reflns_Friedel_coverage 0.000
_reflns_number_gt 8788
_reflns_number_total 19255
_reflns_threshold_expression 'I > 2\s(I)'
_cod_data_source_file c9cc07416c2.cif
_cod_data_source_block ws283_ht
_cod_database_code 7124389
_shelx_shelxl_version_number 2014/7
_chemical_oxdiff_formula Fe3C20H40O2N4
_shelx_space_group_comment
;
The symmetry employed for this shelxl refinement is uniquely defined
by the following loop, which should always be used as a source of
symmetry information in preference to the above space-group names.
They are only intended as comments.
;
_shelx_estimated_absorpt_t_max 0.994
_shelx_estimated_absorpt_t_min 0.970
_reflns_odcompleteness_completeness 98.50
_reflns_odcompleteness_iscentric 1
_reflns_odcompleteness_theta 29.97
_olex2_refinement_description
;
1. Fixed Uiso
 At 1.2 times of:
  All C(H) groups
 At 1.5 times of:
  All C(H,H,H) groups
2. Rigid bond restraints
 C19, C24, C19, C20
 with sigma for 1-2 distances of 0.005 and sigma for 1-3 distances of 0.005
3. Others
 Sof(N2')=Sof(N1')=1-FVAR(1)
 Sof(N2)=Sof(N1)=FVAR(1)
 Sof(N4')=Sof(N3')=1-FVAR(2)
 Sof(N3)=Sof(N4)=FVAR(2)
4.a Ternary CH refined with riding coordinates:
 C40(H40), C50(H50)
4.b Aromatic/amide H refined with riding coordinates:
 C27(H27), C49(H49), C42(H42), C43(H43), C41(H41), C47(H47), C32(H32), C2(H2),
 C14(H14), C48(H48), C44(H44), C37(H37), C45(H45), C46(H46), C11(H11), C15(H15),
  C10(H10), C5(H5), C23(H23), C16(H16), C22(H22), C17(H17), C8(H8), C3(H3),
 C9(H9), C4(H4), C21(H21), C20(H20)
4.c Idealised Me refined as rotating group:
 C29(H29A,H29B,H29C), C25(H25A,H25B,H25C), C39(H39A,H39B,H39C), C30(H30A,H30B,
 H30C), C34(H34A,H34B,H34C), C35(H35A,H35B,H35C), C52(H52A,H52B,H52C), C54(H54A,
 H54B,H54C)
;
_olex2_submission_special_instructions 'No special instructions were received'
_oxdiff_exptl_absorpt_empirical_details
;
Empirical correction (ABSPACK) includes:
- Absorption correction using spherical harmonics
- Frame scaling
;
_oxdiff_exptl_absorpt_empirical_full_max 2.566
_oxdiff_exptl_absorpt_empirical_full_min 0.492

loop_
_space_group_symop_operation_xyz
'x, y, z'
'-x, y+1/2, -z+1/2'
'-x, -y, -z'
'x, -y-1/2, z-1/2'

loop_
_atom_site_label
_atom_site_type_symbol
_atom_site_fract_x
_atom_site_fract_y
_atom_site_fract_z
_atom_site_U_iso_or_equiv
_atom_site_adp_type
_atom_site_occupancy
_atom_site_site_symmetry_order
_atom_site_calc_flag
_atom_site_refinement_flags_posn
_atom_site_refinement_flags_adp
_atom_site_refinement_flags_occupancy
_atom_site_disorder_assembly
_atom_site_disorder_group
Fe2 Fe 0.70537(2) 0.45102(3) 0.60721(2) 0.04138(11) Uani 1 1 d . . . . .
Fe1 Fe 0.22716(2) 0.44866(3) 0.66835(2) 0.05341(12) Uani 1 1 d . . . . .
Cl1 Cl 0.47325(6) -0.00501(6) 0.58407(3) 0.0733(2) Uani 1 1 d . . . . .
N9 N 0.70525(13) 0.6168(2) 0.64514(8) 0.0575(6) Uani 1 1 d . . . . .
N12 N 0.75818(12) 0.19962(16) 0.58137(6) 0.0419(4) Uani 1 1 d . . . . .
N6 N 0.70119(12) 0.28855(17) 0.56844(6) 0.0458(5) Uani 1 1 d . . . . .
O1 O 0.16567(14) 0.43517(17) 0.61220(7) 0.0719(6) Uani 1 1 d . . . . .
N15 N 0.64759(13) 0.70331(19) 0.63141(7) 0.0555(6) Uani 1 1 d . . . . .
N5 N 0.82656(12) 0.45369(15) 0.60702(7) 0.0435(5) Uani 1 1 d . . . . .
O3 O 0.15780(12) 0.57865(18) 0.68147(7) 0.0654(5) Uani 1 1 d . . . . .
N10 N 0.58316(13) 0.45333(17) 0.60565(7) 0.0526(5) Uani 1 1 d . . . . .
O5 O 0.4430(2) -0.1213(2) 0.59136(14) 0.1488(14) Uani 1 1 d . . . . .
N13 N 0.79068(13) 0.23673(17) 0.65549(6) 0.0466(5) Uani 1 1 d . . . . .
N7 N 0.73528(13) 0.32737(19) 0.65910(7) 0.0516(5) Uani 1 1 d . . . . .
N14 N 0.62710(12) 0.67091(18) 0.55713(7) 0.0511(5) Uani 1 1 d . . . . .
N8 N 0.67847(14) 0.57449(19) 0.55457(8) 0.0556(6) Uani 1 1 d . . . . .
O8 O 0.4179(3) 0.0808(3) 0.56720(15) 0.1795(19) Uani 1 1 d . . . . .
N16 N 0.54474(12) 0.56618(18) 0.59810(7) 0.0498(5) Uani 1 1 d . . . . .
N11 N 0.86386(11) 0.33898(16) 0.60910(6) 0.0400(4) Uani 1 1 d . . . . .
O4 O 0.28984(18) 0.3134(2) 0.65653(10) 0.1080(9) Uani 1 1 d . . . . .
O2 O 0.29580(15) 0.4686(2) 0.72114(8) 0.0822(7) Uani 1 1 d . . . . .
O6 O 0.5123(4) 0.0435(4) 0.62137(16) 0.214(3) Uani 1 1 d . . . . .
O7 O 0.5245(4) -0.0315(4) 0.5581(2) 0.247(3) Uani 1 1 d . . . . .
C40 C 0.82118(14) 0.22693(19) 0.61689(7) 0.0394(5) Uani 1 1 d . . . . .
H40 H 0.8584 0.1558 0.6201 0.047 Uiso 1 1 calc R . . . .
C27 C 0.95278(16) 0.4762(2) 0.60018(8) 0.0509(6) Uani 1 1 d . . . . .
H27 H 0.9997 0.5143 0.5966 0.061 Uiso 1 1 calc R . . . .
C31 C 0.65086(16) 0.2361(2) 0.53641(8) 0.0538(6) Uani 1 1 d . . . . .
C26 C 0.88126(16) 0.5374(2) 0.60168(8) 0.0499(6) Uani 1 1 d . . . . .
C1 C 0.17800(18) 0.5181(2) 0.58352(9) 0.0546(6) Uani 1 1 d . . . . .
C13 C 0.09263(16) 0.5444(2) 0.69367(8) 0.0509(6) Uani 1 1 d . . . . .
C49 C 0.46814(16) 0.5555(3) 0.60053(10) 0.0611(7) Uani 1 1 d . . . . .
H49 H 0.4308 0.6203 0.5968 0.073 Uiso 1 1 calc R . . . .
C33 C 0.74250(17) 0.0910(2) 0.55846(8) 0.0527(6) Uani 1 1 d . . . . .
C28 C 0.94053(14) 0.3506(2) 0.60498(8) 0.0446(5) Uani 1 1 d . . . . .
C50 C 0.58968(15) 0.6795(2) 0.59335(9) 0.0510(6) Uani 1 1 d . . . . .
H50 H 0.5528 0.7511 0.5889 0.061 Uiso 1 1 calc R . . . .
C42 C 0.6636(2) 0.6970(3) 0.49680(11) 0.0725(8) Uani 1 1 d . . . . .
H42 H 0.6693 0.7276 0.4705 0.087 Uiso 1 1 calc R . . . .
C43 C 0.61821(18) 0.7455(3) 0.52241(10) 0.0625(8) Uani 1 1 d . . . . .
H43 H 0.5865 0.8173 0.5172 0.075 Uiso 1 1 calc R . . . .
N17 N 0.9845(2) -0.0573(3) 0.62991(15) 0.1130(13) Uani 1 1 d . . . . .
C41 C 0.70023(19) 0.5912(3) 0.51783(10) 0.0678(8) Uani 1 1 d . . . . .
H41 H 0.7355 0.5390 0.5074 0.081 Uiso 1 1 calc R . . . .
C47 C 0.52774(19) 0.3731(3) 0.61176(10) 0.0651(8) Uani 1 1 d . . . . .
H47 H 0.5362 0.2871 0.6170 0.078 Uiso 1 1 calc R . . . .
C6 C 0.23868(17) 0.6070(3) 0.59196(9) 0.0546(6) Uani 1 1 d . . . . .
C18 C 0.07556(17) 0.4176(2) 0.70097(8) 0.0530(6) Uani 1 1 d . . . . .
C32 C 0.67506(18) 0.1128(3) 0.52980(9) 0.0614(7) Uani 1 1 d . . . . .
H32 H 0.6496 0.0562 0.5095 0.074 Uiso 1 1 calc R . . . .
C38 C 0.80677(18) 0.1615(2) 0.69025(9) 0.0586(7) Uani 1 1 d . . . . .
C29 C 0.99451(17) 0.2425(3) 0.60518(10) 0.0637(7) Uani 1 1 d . . . . .
H29A H 0.9992 0.1975 0.6314 0.096 Uiso 1 1 calc GR . . . .
H29B H 1.0457 0.2727 0.6021 0.096 Uiso 1 1 calc GR . . . .
H29C H 0.9738 0.1869 0.5821 0.096 Uiso 1 1 calc GR . . . .
C2 C 0.1297(2) 0.5201(3) 0.54343(10) 0.0710(8) Uani 1 1 d . . . . .
H2 H 0.0901 0.4596 0.5363 0.085 Uiso 1 1 calc R . . . .
C14 C 0.03714(19) 0.6355(3) 0.70090(10) 0.0657(8) Uani 1 1 d . . . . .
H14 H 0.0467 0.7209 0.6971 0.079 Uiso 1 1 calc R . . . .
C48 C 0.4551(2) 0.4330(3) 0.60936(11) 0.0723(9) Uani 1 1 d . . . . .
H48 H 0.4077 0.3967 0.6130 0.087 Uiso 1 1 calc R . . . .
C44 C 0.7440(2) 0.6610(3) 0.68178(11) 0.0763(9) Uani 1 1 d . . . . .
H44 H 0.7873 0.6212 0.6985 0.092 Uiso 1 1 calc R . . . .
C37 C 0.7619(2) 0.2063(3) 0.71711(10) 0.0752(9) Uani 1 1 d . . . . .
H37 H 0.7605 0.1749 0.7439 0.090 Uiso 1 1 calc R . . . .
C7 C 0.3737(2) 0.6164(3) 0.69116(10) 0.0687(8) Uani 1 1 d . . . . .
C36 C 0.71817(19) 0.3079(3) 0.69739(9) 0.0667(8) Uani 1 1 d . . . . .
C45 C 0.7115(2) 0.7747(3) 0.69219(12) 0.0866(11) Uani 1 1 d . . . . .
H45 H 0.7283 0.8238 0.7162 0.104 Uiso 1 1 calc R . . . .
C25 C 0.8639(2) 0.6766(2) 0.59796(11) 0.0720(9) Uani 1 1 d . . . . .
H25A H 0.8079 0.6900 0.5946 0.108 Uiso 1 1 calc GR . . . .
H25B H 0.8821 0.7099 0.5738 0.108 Uiso 1 1 calc GR . . . .
H25C H 0.8907 0.7189 0.6231 0.108 Uiso 1 1 calc GR . . . .
C46 C 0.6501(2) 0.7987(3) 0.65973(11) 0.0743(9) Uani 1 1 d . . . . .
H46 H 0.6160 0.8678 0.6574 0.089 Uiso 1 1 calc R . . . .
C24 C 0.2710(2) 0.1974(3) 0.66564(12) 0.0827(10) Uani 1 1 d . U . . .
C39 C 0.8626(2) 0.0523(3) 0.69358(10) 0.0756(9) Uani 1 1 d . . . . .
H39A H 0.8473 -0.0020 0.6695 0.113 Uiso 1 1 calc GR . . . .
H39B H 0.8610 0.0057 0.7190 0.113 Uiso 1 1 calc GR . . . .
H39C H 0.9154 0.0830 0.6944 0.113 Uiso 1 1 calc GR . . . .
C30 C 0.58041(19) 0.3045(3) 0.51256(11) 0.0817(10) Uani 1 1 d . . . . .
H30A H 0.5341 0.2793 0.5229 0.123 Uiso 1 1 calc GR . . . .
H30B H 0.5736 0.2843 0.4830 0.123 Uiso 1 1 calc GR . . . .
H30C H 0.5882 0.3940 0.5164 0.123 Uiso 1 1 calc GR . . . .
C12 C 0.3587(2) 0.5398(3) 0.72424(10) 0.0664(8) Uani 1 1 d . . . . .
C34 C 0.7928(2) -0.0238(3) 0.56690(12) 0.0895(12) Uani 1 1 d . . . . .
H34A H 0.7912 -0.0554 0.5947 0.134 Uiso 1 1 calc GR . . . .
H34B H 0.8464 -0.0028 0.5653 0.134 Uiso 1 1 calc GR . . . .
H34C H 0.7733 -0.0875 0.5462 0.134 Uiso 1 1 calc GR . . . .
C51 C 1.0268(2) -0.1143(3) 0.61530(15) 0.0908(11) Uani 1 1 d . . . . .
C35 C 0.6580(2) 0.3860(4) 0.71332(12) 0.0931(11) Uani 1 1 d . . . . .
H35A H 0.6822 0.4267 0.7393 0.140 Uiso 1 1 calc GR . . . .
H35B H 0.6156 0.3327 0.7183 0.140 Uiso 1 1 calc GR . . . .
H35C H 0.6373 0.4491 0.6927 0.140 Uiso 1 1 calc GR . . . .
C11 C 0.4152(3) 0.5454(3) 0.76251(12) 0.0899(11) Uani 1 1 d . . . . .
H11 H 0.4072 0.4980 0.7856 0.108 Uiso 1 1 calc R . . . .
C15 C -0.0309(2) 0.5986(4) 0.71353(11) 0.0840(11) Uani 1 1 d . . . . .
H15 H -0.0669 0.6600 0.7182 0.101 Uiso 1 1 calc R . . . .
C10 C 0.4809(3) 0.6189(4) 0.76607(15) 0.1048(13) Uani 1 1 d . . . . .
H10 H 0.5179 0.6192 0.7913 0.126 Uiso 1 1 calc R . . . .
C19 C 0.2048(3) 0.1705(4) 0.68256(11) 0.0880(10) Uani 1 1 d . U . . .
N3 N 0.1432(5) 0.3442(7) 0.69087(18) 0.0532(17) Uani 0.580(14) 1 d . . P A 3
C5 C 0.2488(2) 0.6969(3) 0.56190(14) 0.0835(11) Uani 1 1 d . . . . .
H5 H 0.2896 0.7558 0.5679 0.100 Uiso 1 1 calc R . . . .
C23 C 0.3156(2) 0.0922(4) 0.65692(14) 0.0970(13) Uani 1 1 d . . . . .
H23 H 0.3613 0.1059 0.6462 0.116 Uiso 1 1 calc R . . . .
C52 C 1.0792(3) -0.1922(4) 0.59706(19) 0.1343(19) Uani 1 1 d . . . . .
H52A H 1.0846 -0.2731 0.6109 0.201 Uiso 1 1 calc GR . . . .
H52B H 1.1302 -0.1523 0.6006 0.201 Uiso 1 1 calc GR . . . .
H52C H 1.0581 -0.2035 0.5675 0.201 Uiso 1 1 calc GR . . . .
C16 C -0.0475(2) 0.4736(5) 0.71945(12) 0.0948(12) Uani 1 1 d . . . . .
H16 H -0.0947 0.4507 0.7274 0.114 Uiso 1 1 calc R . . . .
C22 C 0.2941(3) -0.0290(4) 0.66373(16) 0.1056(15) Uani 1 1 d . . . . .
H22 H 0.3245 -0.0960 0.6571 0.127 Uiso 1 1 calc R . . . .
C17 C 0.0057(2) 0.3838(3) 0.71366(10) 0.0764(9) Uani 1 1 d . . . . .
H17 H -0.0046 0.2991 0.7182 0.092 Uiso 1 1 calc R . . . .
C8 C 0.4399(3) 0.6924(4) 0.69647(15) 0.0951(12) Uani 1 1 d . . . . .
H8 H 0.4479 0.7444 0.6744 0.114 Uiso 1 1 calc R . . . .
C3 C 0.1398(3) 0.6097(4) 0.51453(11) 0.0912(12) Uani 1 1 d . . . . .
H3 H 0.1062 0.6105 0.4882 0.109 Uiso 1 1 calc R . . . .
C9 C 0.4933(3) 0.6927(4) 0.73300(18) 0.1094(14) Uani 1 1 d . . . . .
H9 H 0.5385 0.7427 0.7358 0.131 Uiso 1 1 calc R . . . .
C4 C 0.1983(3) 0.6979(4) 0.52347(14) 0.1000(14) Uani 1 1 d . . . . .
H4 H 0.2039 0.7589 0.5035 0.120 Uiso 1 1 calc R . . . .
C21 C 0.2289(4) -0.0525(5) 0.68010(17) 0.1238(19) Uani 1 1 d . . . . .
H21 H 0.2151 -0.1355 0.6848 0.149 Uiso 1 1 calc R . . . .
N4 N 0.1394(4) 0.2270(7) 0.69568(15) 0.069(2) Uani 0.580(14) 1 d . . P A 3
C20 C 0.1830(3) 0.0454(5) 0.68986(14) 0.1097(13) Uani 1 1 d . U . . .
H20 H 0.1382 0.0291 0.7011 0.132 Uiso 1 1 calc R . . . .
C53 C 0.1230(5) 0.1532(7) 0.5267(2) 0.149(2) Uani 1 1 d . . . . .
C54 C 0.1826(4) 0.1368(6) 0.5627(2) 0.147(2) Uani 1 1 d . . . . .
H54A H 0.2237 0.0839 0.5559 0.220 Uiso 1 1 calc GR . . . .
H54B H 0.1606 0.0977 0.5847 0.220 Uiso 1 1 calc GR . . . .
H54C H 0.2045 0.2177 0.5723 0.220 Uiso 1 1 calc GR . . . .
N18 N 0.0760(5) 0.1681(10) 0.4985(2) 0.241(4) Uani 1 1 d . . . . .
N2' N 0.3014(4) 0.6400(6) 0.6230(3) 0.048(2) Uani 0.445(13) 1 d . . P A 2
N2 N 0.3391(4) 0.6484(4) 0.6501(2) 0.051(2) Uani 0.555(13) 1 d . . P A 1
N1 N 0.2785(5) 0.5803(6) 0.6366(3) 0.0469(16) Uani 0.555(13) 1 d . . P A 1
N1' N 0.3020(5) 0.5764(7) 0.6565(3) 0.044(2) Uani 0.445(13) 1 d . . P A 2
N4' N 0.1088(5) 0.3016(9) 0.69953(19) 0.049(3) Uani 0.420(14) 1 d . . P A 4
N3' N 0.1743(5) 0.3054(7) 0.6858(2) 0.042(2) Uani 0.420(14) 1 d . . P A 4

loop_
_atom_site_aniso_label
_atom_site_aniso_U_11
_atom_site_aniso_U_22
_atom_site_aniso_U_33
_atom_site_aniso_U_23
_atom_site_aniso_U_13
_atom_site_aniso_U_12
Fe2 0.0361(2) 0.04050(17) 0.0468(2) 0.00075(13) 0.00632(15) 0.00653(13)
Fe1 0.0555(3) 0.0466(2) 0.0617(3) -0.00090(15) 0.02009(19) -0.01200(16)
Cl1 0.1027(7) 0.0487(4) 0.0704(5) -0.0024(3) 0.0211(5) 0.0096(4)
N9 0.0439(13) 0.0597(12) 0.0641(15) -0.0056(10) -0.0016(11) 0.0069(10)
N12 0.0408(11) 0.0406(9) 0.0422(11) -0.0002(8) 0.0029(9) -0.0012(8)
N6 0.0355(11) 0.0506(10) 0.0481(12) 0.0035(8) 0.0002(9) 0.0036(8)
O1 0.0925(17) 0.0664(11) 0.0595(13) 0.0035(9) 0.0213(11) -0.0144(10)
N15 0.0484(13) 0.0512(11) 0.0629(15) -0.0122(10) 0.0009(11) 0.0060(9)
N5 0.0417(11) 0.0349(9) 0.0528(12) 0.0031(8) 0.0070(9) 0.0004(8)
O3 0.0612(13) 0.0669(11) 0.0726(14) -0.0055(9) 0.0242(11) -0.0093(9)
N10 0.0505(13) 0.0460(11) 0.0636(15) -0.0020(9) 0.0165(11) 0.0003(9)
O5 0.137(3) 0.0707(16) 0.251(5) 0.031(2) 0.069(3) 0.0088(17)
N13 0.0516(13) 0.0487(10) 0.0391(11) 0.0069(8) 0.0075(9) 0.0027(9)
N7 0.0518(13) 0.0596(12) 0.0460(12) 0.0030(9) 0.0157(10) 0.0036(10)
N14 0.0417(12) 0.0492(11) 0.0604(14) 0.0050(9) 0.0057(10) 0.0060(9)
N8 0.0509(14) 0.0557(12) 0.0611(15) 0.0012(10) 0.0134(11) 0.0108(10)
O8 0.222(5) 0.118(2) 0.187(4) 0.050(2) 0.013(3) 0.087(3)
N16 0.0383(12) 0.0533(11) 0.0581(14) -0.0040(9) 0.0100(10) 0.0051(9)
N11 0.0358(11) 0.0369(9) 0.0461(11) 0.0026(7) 0.0048(8) 0.0006(7)
O4 0.099(2) 0.0800(16) 0.141(3) -0.0351(15) 0.0136(18) 0.0115(14)
O2 0.0800(17) 0.0825(14) 0.0800(17) -0.0072(11) 0.0058(13) -0.0089(12)
O6 0.274(7) 0.149(3) 0.163(4) -0.046(3) -0.095(4) 0.010(3)
O7 0.325(8) 0.169(4) 0.334(8) -0.023(4) 0.276(7) -0.014(4)
C40 0.0364(13) 0.0376(10) 0.0420(13) 0.0013(8) 0.0027(10) 0.0018(9)
C27 0.0427(15) 0.0554(14) 0.0541(16) -0.0007(11) 0.0082(12) -0.0132(11)
C31 0.0417(15) 0.0677(15) 0.0475(15) 0.0016(12) -0.0024(12) -0.0083(12)
C26 0.0520(16) 0.0421(12) 0.0532(16) 0.0039(10) 0.0043(12) -0.0075(11)
C1 0.0591(18) 0.0608(14) 0.0475(16) -0.0043(11) 0.0192(13) 0.0044(12)
C13 0.0518(16) 0.0614(14) 0.0387(14) -0.0034(10) 0.0066(12) -0.0009(12)
C49 0.0370(15) 0.0822(19) 0.0649(19) -0.0109(14) 0.0116(13) 0.0020(13)
C33 0.0605(18) 0.0461(12) 0.0501(15) -0.0060(10) 0.0071(13) -0.0088(11)
C28 0.0341(13) 0.0555(13) 0.0421(13) -0.0028(10) 0.0019(10) -0.0005(10)
C50 0.0420(15) 0.0471(12) 0.0622(17) -0.0025(11) 0.0058(12) 0.0066(10)
C42 0.067(2) 0.087(2) 0.062(2) 0.0183(15) 0.0094(17) -0.0039(16)
C43 0.0465(17) 0.0632(15) 0.072(2) 0.0166(14) -0.0034(15) -0.0038(12)
N17 0.100(3) 0.074(2) 0.169(4) -0.021(2) 0.039(3) 0.0033(18)
C41 0.0571(19) 0.0846(19) 0.066(2) -0.0020(15) 0.0236(16) -0.0011(15)
C47 0.068(2) 0.0590(15) 0.071(2) -0.0087(13) 0.0194(16) -0.0122(14)
C6 0.0482(16) 0.0659(15) 0.0517(16) -0.0023(12) 0.0148(13) 0.0115(12)
C18 0.0541(17) 0.0609(15) 0.0412(14) -0.0046(11) 0.0023(12) 0.0045(12)
C32 0.0613(19) 0.0602(16) 0.0568(17) -0.0083(12) -0.0033(14) -0.0152(13)
C38 0.0668(19) 0.0636(15) 0.0422(15) 0.0135(12) 0.0026(13) -0.0079(13)
C29 0.0466(17) 0.0655(16) 0.079(2) -0.0091(14) 0.0112(14) 0.0059(12)
C2 0.065(2) 0.093(2) 0.0555(19) -0.0156(16) 0.0131(15) 0.0026(16)
C14 0.068(2) 0.0632(16) 0.0626(19) -0.0118(13) 0.0043(15) 0.0103(14)
C48 0.0532(19) 0.091(2) 0.078(2) -0.0129(16) 0.0239(16) -0.0166(16)
C44 0.058(2) 0.090(2) 0.071(2) -0.0112(17) -0.0116(16) 0.0022(16)
C37 0.087(2) 0.092(2) 0.0470(18) 0.0216(15) 0.0142(17) -0.0040(18)
C7 0.070(2) 0.0787(19) 0.0543(19) -0.0043(15) 0.0054(15) 0.0294(17)
C36 0.0635(19) 0.093(2) 0.0475(17) -0.0005(14) 0.0211(14) -0.0016(16)
C45 0.088(3) 0.086(2) 0.077(2) -0.0301(18) -0.006(2) -0.0059(19)
C25 0.074(2) 0.0434(13) 0.095(2) 0.0086(13) 0.0085(18) -0.0105(13)
C46 0.077(2) 0.0614(16) 0.082(2) -0.0240(15) 0.0083(18) 0.0051(15)
C24 0.072(2) 0.087(2) 0.079(2) -0.0263(17) -0.0112(17) 0.0275(17)
C39 0.100(3) 0.0634(17) 0.0573(19) 0.0223(13) -0.0001(17) 0.0125(16)
C30 0.055(2) 0.106(2) 0.072(2) -0.0087(18) -0.0169(16) 0.0056(17)
C12 0.069(2) 0.0646(17) 0.0617(19) -0.0001(13) 0.0039(16) 0.0126(15)
C34 0.108(3) 0.0506(16) 0.096(3) -0.0203(15) -0.015(2) 0.0144(16)
C51 0.079(3) 0.0548(18) 0.139(4) -0.0070(19) 0.022(2) -0.0033(17)
C35 0.089(3) 0.131(3) 0.068(2) -0.007(2) 0.037(2) 0.012(2)
C11 0.091(3) 0.101(2) 0.068(2) 0.0232(18) -0.009(2) -0.002(2)
C15 0.052(2) 0.125(3) 0.073(2) -0.031(2) 0.0070(17) 0.024(2)
C10 0.083(3) 0.126(3) 0.091(3) 0.000(3) -0.018(2) 0.001(3)
C19 0.089(3) 0.103(2) 0.061(2) -0.0192(17) -0.0113(18) 0.043(2)
N3 0.050(4) 0.060(4) 0.046(3) -0.005(2) 0.002(3) 0.006(3)
C5 0.071(2) 0.076(2) 0.117(3) 0.015(2) 0.050(2) 0.0030(16)
C23 0.070(2) 0.105(3) 0.108(3) -0.033(2) -0.003(2) 0.033(2)
C52 0.114(4) 0.117(3) 0.185(6) -0.032(3) 0.064(4) 0.009(3)
C16 0.064(2) 0.150(4) 0.074(3) -0.020(2) 0.0246(19) -0.029(2)
C22 0.109(4) 0.086(3) 0.108(4) -0.021(2) -0.014(3) 0.043(3)
C17 0.079(2) 0.092(2) 0.0557(19) 0.0026(16) 0.0075(17) -0.0268(19)
C8 0.109(3) 0.094(3) 0.093(3) 0.013(2) 0.047(3) 0.020(2)
C3 0.095(3) 0.135(3) 0.0454(19) 0.010(2) 0.0174(18) 0.036(3)
C9 0.091(3) 0.114(3) 0.126(4) -0.011(3) 0.028(3) -0.017(2)
C4 0.116(4) 0.113(3) 0.088(3) 0.047(2) 0.062(3) 0.036(3)
C21 0.158(6) 0.107(3) 0.090(3) 0.009(2) -0.017(4) 0.012(4)
N4 0.076(4) 0.068(4) 0.056(3) -0.003(2) -0.005(2) 0.010(3)
C20 0.097(3) 0.160(4) 0.069(3) 0.007(3) 0.008(2) 0.016(3)
C53 0.170(7) 0.196(6) 0.086(4) -0.022(4) 0.039(4) 0.018(5)
C54 0.148(5) 0.174(5) 0.121(5) -0.003(4) 0.036(4) -0.005(4)
N18 0.221(8) 0.378(11) 0.119(6) -0.009(6) 0.023(5) 0.023(8)
N2' 0.050(4) 0.053(3) 0.045(5) 0.007(3) 0.015(4) 0.011(3)
N2 0.049(3) 0.053(3) 0.054(4) 0.000(2) 0.019(3) 0.003(2)
N1 0.053(4) 0.048(3) 0.044(4) 0.004(3) 0.019(3) 0.009(2)
N1' 0.053(5) 0.042(3) 0.039(4) -0.001(3) 0.010(3) 0.006(3)
N4' 0.039(4) 0.069(6) 0.039(3) 0.006(3) 0.008(3) -0.007(3)
N3' 0.037(4) 0.043(4) 0.042(3) -0.003(2) -0.001(3) 0.003(3)

loop_
_atom_type_symbol
_atom_type_description
_atom_type_scat_dispersion_real
_atom_type_scat_dispersion_imag
_atom_type_scat_source
C C 0.0033 0.0016 'International Tables Vol C Tables 4.2.6.8 and 6.1.1.4'
H H 0.0000 0.0000 'International Tables Vol C Tables 4.2.6.8 and 6.1.1.4'
N N 0.0061 0.0033 'International Tables Vol C Tables 4.2.6.8 and 6.1.1.4'
O O 0.0106 0.0060 'International Tables Vol C Tables 4.2.6.8 and 6.1.1.4'
Fe Fe 0.3463 0.8444 'International Tables Vol C Tables 4.2.6.8 and 6.1.1.4'
Cl Cl 0.1484 0.1585 'International Tables Vol C Tables 4.2.6.8 and 6.1.1.4'

loop_
_geom_angle_atom_site_label_1
_geom_angle_atom_site_label_2
_geom_angle_atom_site_label_3
_geom_angle
N6 Fe2 N9 177.87(8)
N6 Fe2 N8 92.85(8)
N5 Fe2 N9 95.91(8)
N5 Fe2 N6 85.89(7)
N5 Fe2 N10 177.91(8)
N5 Fe2 N7 85.46(8)
N5 Fe2 N8 92.98(8)
N10 Fe2 N9 83.76(8)
N10 Fe2 N6 94.40(8)
N10 Fe2 N7 96.63(9)
N10 Fe2 N8 84.94(9)
N7 Fe2 N9 94.68(9)
N7 Fe2 N6 86.58(8)
N7 Fe2 N8 178.37(9)
N8 Fe2 N9 85.93(9)
O1 Fe1 O3 90.50(9)
O1 Fe1 N3 89.81(16)
O1 Fe1 N1 77.9(3)
O1 Fe1 N1' 97.5(3)
O3 Fe1 N3 78.3(2)
O3 Fe1 N1 88.33(17)
O3 Fe1 N1' 90.6(2)
O4 Fe1 O1 89.14(12)
O4 Fe1 O3 175.97(12)
O4 Fe1 O2 89.12(12)
O4 Fe1 N3 97.7(3)
O4 Fe1 N1 95.52(19)
O4 Fe1 N1' 93.4(2)
O4 Fe1 N3' 77.3(3)
O2 Fe1 O1 174.29(11)
O2 Fe1 O3 91.62(10)
O2 Fe1 N3 95.81(17)
O2 Fe1 N1 96.9(3)
O2 Fe1 N1' 77.1(3)
O2 Fe1 N3' 94.2(2)
N3' Fe1 O1 90.7(2)
N3' Fe1 O3 98.7(3)
O8 Cl1 O5 114.2(3)
O8 Cl1 O6 107.0(3)
O8 Cl1 O7 112.4(4)
O6 Cl1 O5 109.0(3)
O6 Cl1 O7 110.8(5)
O7 Cl1 O5 103.6(2)
N15 N9 Fe2 116.58(16)
C44 N9 Fe2 138.1(2)
C44 N9 N15 105.2(2)
N6 N12 C40 119.26(17)
C33 N12 N6 111.1(2)
C33 N12 C40 129.52(19)
N12 N6 Fe2 116.03(14)
C31 N6 Fe2 137.50(17)
C31 N6 N12 105.68(19)
C1 O1 Fe1 118.53(19)
N9 N15 C50 119.92(19)
C46 N15 N9 110.9(2)
C46 N15 C50 128.9(2)
N11 N5 Fe2 116.61(13)
C26 N5 Fe2 138.05(16)
C26 N5 N11 105.03(19)
C13 O3 Fe1 118.29(16)
N16 N10 Fe2 117.69(15)
C47 N10 Fe2 137.79(19)
C47 N10 N16 104.4(2)
N7 N13 C40 119.86(17)
C38 N13 N7 111.9(2)
C38 N13 C40 128.2(2)
N13 N7 Fe2 115.61(15)
C36 N7 Fe2 139.8(2)
C36 N7 N13 104.6(2)
N8 N14 C50 119.6(2)
C43 N14 N8 110.8(2)
C43 N14 C50 129.6(2)
N14 N8 Fe2 117.07(17)
C41 N8 Fe2 138.1(2)
C41 N8 N14 104.8(2)
N10 N16 C50 119.4(2)
C49 N16 N10 111.4(2)
C49 N16 C50 128.8(2)
N5 N11 C40 119.12(18)
C28 N11 N5 111.80(17)
C28 N11 C40 129.01(18)
C24 O4 Fe1 119.3(3)
C12 O2 Fe1 119.9(2)
N12 C40 N13 110.7(2)
N12 C40 H40 107.7
N13 C40 H40 107.7
N11 C40 N12 110.82(17)
N11 C40 N13 111.97(17)
N11 C40 H40 107.7
C26 C27 H27 126.5
C28 C27 H27 126.5
C28 C27 C26 106.9(2)
N6 C31 C32 109.8(2)
N6 C31 C30 122.6(2)
C32 C31 C30 127.6(3)
N5 C26 C27 110.3(2)
N5 C26 C25 121.9(3)
C27 C26 C25 127.8(2)
O1 C1 C6 121.9(3)
O1 C1 C2 120.7(3)
C6 C1 C2 117.4(3)
O3 C13 C18 122.3(2)
O3 C13 C14 120.6(2)
C18 C13 C14 117.1(3)
N16 C49 H49 126.4
N16 C49 C48 107.3(3)
C48 C49 H49 126.4
N12 C33 C34 122.8(2)
C32 C33 N12 106.2(2)
C32 C33 C34 131.0(2)
N11 C28 C27 106.0(2)
N11 C28 C29 123.7(2)
C27 C28 C29 130.4(2)
N15 C50 N16 110.4(2)
N15 C50 H50 108.0
N14 C50 N15 110.8(2)
N14 C50 N16 111.4(2)
N14 C50 H50 108.0
N16 C50 H50 108.0
C43 C42 H42 127.2
C43 C42 C41 105.6(3)
C41 C42 H42 127.2
N14 C43 H43 126.3
C42 C43 N14 107.5(3)
C42 C43 H43 126.3
N8 C41 C42 111.3(3)
N8 C41 H41 124.4
C42 C41 H41 124.4
N10 C47 H47 124.2
N10 C47 C48 111.5(3)
C48 C47 H47 124.2
C1 C6 N1 104.3(4)
C5 C6 C1 121.0(3)
C5 C6 N1 134.6(4)
N2' C6 C1 140.4(4)
N2' C6 C5 98.5(4)
C13 C18 N3 105.3(4)
C17 C18 C13 121.1(3)
C17 C18 N3 133.6(4)
N4' C18 C13 138.9(4)
N4' C18 C17 100.0(4)
C31 C32 H32 126.4
C33 C32 C31 107.2(2)
C33 C32 H32 126.4
N13 C38 C39 122.5(3)
C37 C38 N13 105.8(3)
C37 C38 C39 131.7(3)
C28 C29 H29A 109.5
C28 C29 H29B 109.5
C28 C29 H29C 109.5
H29A C29 H29B 109.5
H29A C29 H29C 109.5
H29B C29 H29C 109.5
C1 C2 H2 119.6
C3 C2 C1 120.8(3)
C3 C2 H2 119.6
C13 C14 H14 119.9
C15 C14 C13 120.1(3)
C15 C14 H14 119.9
C49 C48 C47 105.3(3)
C49 C48 H48 127.3
C47 C48 H48 127.3
N9 C44 H44 124.3
N9 C44 C45 111.3(3)
C45 C44 H44 124.3
C38 C37 H37 126.2
C38 C37 C36 107.7(3)
C36 C37 H37 126.2
C12 C7 N1' 98.7(4)
C8 C7 C12 120.9(3)
C8 C7 N2 99.7(4)
C8 C7 N1' 140.4(5)
N2 C7 C12 139.4(4)
N7 C36 C37 110.1(3)
N7 C36 C35 121.6(3)
C37 C36 C35 128.3(3)
C44 C45 H45 127.3
C46 C45 C44 105.3(3)
C46 C45 H45 127.3
C26 C25 H25A 109.5
C26 C25 H25B 109.5
C26 C25 H25C 109.5
H25A C25 H25B 109.5
H25A C25 H25C 109.5
H25B C25 H25C 109.5
N15 C46 C45 107.3(3)
N15 C46 H46 126.3
C45 C46 H46 126.3
O4 C24 C19 122.4(3)
O4 C24 C23 121.5(4)
C19 C24 C23 116.0(4)
C38 C39 H39A 109.5
C38 C39 H39B 109.5
C38 C39 H39C 109.5
H39A C39 H39B 109.5
H39A C39 H39C 109.5
H39B C39 H39C 109.5
C31 C30 H30A 109.5
C31 C30 H30B 109.5
C31 C30 H30C 109.5
H30A C30 H30B 109.5
H30A C30 H30C 109.5
H30B C30 H30C 109.5
O2 C12 C7 123.2(3)
O2 C12 C11 120.6(3)
C7 C12 C11 116.2(3)
C33 C34 H34A 109.5
C33 C34 H34B 109.5
C33 C34 H34C 109.5
H34A C34 H34B 109.5
H34A C34 H34C 109.5
H34B C34 H34C 109.5
N17 C51 C52 177.4(5)
C36 C35 H35A 109.5
C36 C35 H35B 109.5
C36 C35 H35C 109.5
H35A C35 H35B 109.5
H35A C35 H35C 109.5
H35B C35 H35C 109.5
C12 C11 H11 119.4
C10 C11 C12 121.1(4)
C10 C11 H11 119.4
C14 C15 H15 119.0
C14 C15 C16 121.9(3)
C16 C15 H15 119.0
C11 C10 H10 119.6
C11 C10 C9 120.9(4)
C9 C10 H10 119.6
C24 C19 N4 142.9(5)
C24 C19 C20 121.7(4)
C24 C19 N3' 98.9(5)
C20 C19 N4 95.4(5)
C20 C19 N3' 139.3(5)
C18 N3 Fe1 115.5(4)
N4 N3 Fe1 129.2(8)
N4 N3 C18 115.2(8)
C6 C5 H5 120.2
C4 C5 C6 119.5(4)
C4 C5 H5 120.2
C24 C23 H23 118.9
C22 C23 C24 122.2(4)
C22 C23 H23 118.9
C51 C52 H52A 109.5
C51 C52 H52B 109.5
C51 C52 H52C 109.5
H52A C52 H52B 109.5
H52A C52 H52C 109.5
H52B C52 H52C 109.5
C15 C16 H16 120.3
C17 C16 C15 119.3(3)
C17 C16 H16 120.3
C23 C22 H22 119.7
C21 C22 C23 120.5(4)
C21 C22 H22 119.7
C18 C17 H17 119.8
C16 C17 C18 120.4(3)
C16 C17 H17 119.8
C7 C8 H8 119.4
C9 C8 C7 121.2(4)
C9 C8 H8 119.4
C2 C3 H3 119.4
C4 C3 C2 121.3(4)
C4 C3 H3 119.4
C10 C9 H9 120.2
C8 C9 C10 119.7(4)
C8 C9 H9 120.2
C5 C4 H4 120.0
C3 C4 C5 120.0(3)
C3 C4 H4 120.0
C22 C21 H21 119.7
C22 C21 C20 120.6(5)
C20 C21 H21 119.7
N3 N4 C19 108.5(8)
C19 C20 H20 120.5
C21 C20 C19 119.0(5)
C21 C20 H20 120.5
N18 C53 C54 178.9(9)
C53 C54 H54A 109.5
C53 C54 H54B 109.5
C53 C54 H54C 109.5
H54A C54 H54B 109.5
H54A C54 H54C 109.5
H54B C54 H54C 109.5
N1' N2' C6 111.2(8)
N1 N2 C7 111.1(6)
C6 N1 Fe1 116.8(5)
N2 N1 Fe1 128.6(8)
N2 N1 C6 114.5(7)
C7 N1' Fe1 120.7(6)
N2' N1' Fe1 129.4(9)
N2' N1' C7 109.9(7)
N3' N4' C18 112.7(8)
C19 N3' Fe1 122.0(6)
N4' N3' Fe1 128.7(9)
N4' N3' C19 109.2(7)

loop_
_geom_bond_atom_site_label_1
_geom_bond_atom_site_label_2
_geom_bond_distance
Fe2 N9 2.136(2)
Fe2 N6 2.116(2)
Fe2 N5 2.087(2)
Fe2 N10 2.094(2)
Fe2 N7 2.106(2)
Fe2 N8 2.119(2)
Fe1 O1 1.916(2)
Fe1 O3 1.920(2)
Fe1 O4 1.874(3)
Fe1 O2 1.885(2)
Fe1 N3 2.059(8)
Fe1 N1 2.028(7)
Fe1 N1' 1.954(8)
Fe1 N3' 1.907(8)
Cl1 O5 1.373(3)
Cl1 O8 1.350(3)
Cl1 O6 1.358(4)
Cl1 O7 1.359(4)
N9 N15 1.359(3)
N9 C44 1.323(4)
N12 N6 1.364(3)
N12 C40 1.444(3)
N12 C33 1.364(3)
N6 C31 1.332(3)
O1 C1 1.320(3)
N15 C50 1.444(3)
N15 C46 1.355(3)
N5 N11 1.367(2)
N5 C26 1.327(3)
O3 C13 1.310(3)
N10 N16 1.362(3)
N10 C47 1.320(3)
N13 N7 1.372(3)
N13 C40 1.445(3)
N13 C38 1.358(3)
N7 C36 1.340(4)
N14 N8 1.362(3)
N14 C50 1.442(4)
N14 C43 1.353(3)
N8 C41 1.321(4)
N16 C49 1.341(3)
N16 C50 1.449(3)
N11 C40 1.441(3)
N11 C28 1.357(3)
O4 C24 1.316(5)
O2 C12 1.306(4)
C40 H40 0.9800
C27 H27 0.9300
C27 C26 1.400(4)
C27 C28 1.358(3)
C31 C32 1.397(4)
C31 C30 1.490(4)
C26 C25 1.500(3)
C1 C6 1.392(4)
C1 C2 1.394(4)
C13 C18 1.402(4)
C13 C14 1.407(4)
C49 H49 0.9300
C49 C48 1.354(4)
C33 C32 1.355(4)
C33 C34 1.484(4)
C28 C29 1.471(3)
C50 H50 0.9800
C42 H42 0.9300
C42 C43 1.344(5)
C42 C41 1.393(4)
C43 H43 0.9300
N17 C51 1.118(5)
C41 H41 0.9300
C47 H47 0.9300
C47 C48 1.389(4)
C6 C5 1.391(4)
C6 N2' 1.367(10)
C6 N1 1.496(9)
C18 N3 1.487(9)
C18 C17 1.390(5)
C18 N4' 1.357(11)
C32 H32 0.9300
C38 C37 1.353(5)
C38 C39 1.491(4)
C29 H29A 0.9600
C29 H29B 0.9600
C29 H29C 0.9600
C2 H2 0.9300
C2 C3 1.363(5)
C14 H14 0.9300
C14 C15 1.369(5)
C48 H48 0.9300
C44 H44 0.9300
C44 C45 1.394(5)
C37 H37 0.9300
C37 C36 1.391(4)
C7 C12 1.402(5)
C7 C8 1.377(6)
C7 N2 1.383(8)
C7 N1' 1.553(9)
C36 C35 1.492(5)
C45 H45 0.9300
C45 C46 1.358(5)
C25 H25A 0.9600
C25 H25B 0.9600
C25 H25C 0.9600
C46 H46 0.9300
C24 C19 1.385(6)
C24 C23 1.411(5)
C39 H39A 0.9600
C39 H39B 0.9600
C39 H39C 0.9600
C30 H30A 0.9600
C30 H30B 0.9600
C30 H30C 0.9600
C12 C11 1.415(5)
C34 H34A 0.9600
C34 H34B 0.9600
C34 H34C 0.9600
C51 C52 1.430(6)
C35 H35A 0.9600
C35 H35B 0.9600
C35 H35C 0.9600
C11 H11 0.9300
C11 C10 1.357(6)
C15 H15 0.9300
C15 C16 1.373(6)
C10 H10 0.9300
C10 C9 1.371(6)
C19 N4 1.410(9)
C19 C20 1.407(6)
C19 N3' 1.530(9)
N3 N4 1.251(13)
C5 H5 0.9300
C5 C4 1.368(6)
C23 H23 0.9300
C23 C22 1.362(6)
C52 H52A 0.9600
C52 H52B 0.9600
C52 H52C 0.9600
C16 H16 0.9300
C16 C17 1.356(5)
C22 H22 0.9300
C22 C21 1.352(7)
C17 H17 0.9300
C8 H8 0.9300
C8 C9 1.345(6)
C3 H3 0.9300
C3 C4 1.360(6)
C9 H9 0.9300
C4 H4 0.9300
C21 H21 0.9300
C21 C20 1.375(7)
C20 H20 0.9300
C53 C54 1.402(9)
C53 N18 1.106(8)
C54 H54A 0.9600
C54 H54B 0.9600
C54 H54C 0.9600
N2' N1' 1.271(15)
N2 N1 1.272(13)
N4' N3' 1.289(16)
